data_7712601
loop_
_publ_author_name
'Deng, Yan-Ling'
'Chen, An-Na'
'Li, Wei'
'Xin, Shu-Sheng'
'Pan, Chun-Yang'

_publ_section_title
;
 Exploration of the oxygen reduction reaction activity of four transition
 metal borates: synthesis, structure and characterization.
;
_journal_name_full 'Dalton transactions (Cambridge, England : 2003)'
_journal_paper_doi 10.1039/d3dt00196b
_journal_year 2023
_chemical_absolute_configuration ad
_chemical_formula_moiety '0.04(C112 H98 B4 K4 N16 Ni8 O48)'
_chemical_formula_sum 'C4.48 H3.92 B0.16 K0.16 N0.64 Ni0.32 O1.92'
_chemical_formula_weight 124.22
_space_group_crystal_system monoclinic
_space_group_IT_number 4
_space_group_name_Hall 'P 2yb'
_space_group_name_H-M_alt 'P 1 21 1'
_atom_sites_solution_hydrogens geom
_atom_sites_solution_primary iterative
_audit_creation_date 2022-11-23
_audit_creation_method
;
Olex2 1.2
(compiled 2018.05.29 svn.r3508 for OlexSys, GUI svn.r5506)
;
_audit_update_record
;
2023-01-10 deposited with the CCDC.	2023-02-24 downloaded from the CCDC.
;
_cell_angle_alpha 90
_cell_angle_beta 115.1050(10)
_cell_angle_gamma 90
_cell_formula_units_Z 25
_cell_length_a 9.6192(2)
_cell_length_b 33.4680(7)
_cell_length_c 10.6609(3)
_cell_measurement_reflns_used 9614
_cell_measurement_temperature 150(2)
_cell_measurement_theta_max 26.13
_cell_measurement_theta_min 2.20
_cell_volume 3107.89(13)
_computing_cell_refinement 'SAINT V8.40B (?, 2016)'
_computing_data_reduction 'SAINT V8.40B (?, 2016)'
_computing_molecular_graphics 'Olex2 (Dolomanov et al., 2009)'
_computing_publication_material 'Olex2 (Dolomanov et al., 2009)'
_computing_structure_refinement 'olex2.refine (Bourhis et al., 2015)'
_computing_structure_solution 'olex2.solve (Bourhis et al., 2015)'
_diffrn_ambient_temperature 150.0
_diffrn_measured_fraction_theta_full 0.996
_diffrn_measured_fraction_theta_max 0.996
_diffrn_measurement_device_type 'Bruker APEX-II CCD'
_diffrn_measurement_method '\f and \w scans'
_diffrn_radiation_type MoK\a
_diffrn_radiation_wavelength 0.71073
_diffrn_reflns_av_R_equivalents 0.0673
_diffrn_reflns_av_unetI/netI 0.0502
_diffrn_reflns_Laue_measured_fraction_full 0.996
_diffrn_reflns_Laue_measured_fraction_max 0.996
_diffrn_reflns_limit_h_max 12
_diffrn_reflns_limit_h_min -12
_diffrn_reflns_limit_k_max 41
_diffrn_reflns_limit_k_min -41
_diffrn_reflns_limit_l_max 13
_diffrn_reflns_limit_l_min -13
_diffrn_reflns_number 62596
_diffrn_reflns_point_group_measured_fraction_full 0.996
_diffrn_reflns_point_group_measured_fraction_max 0.996
_diffrn_reflns_theta_full 25.242
_diffrn_reflns_theta_max 26.381
_diffrn_reflns_theta_min 2.416
_diffrn_standards_number 0
_exptl_absorpt_coefficient_mu 1.416
_exptl_absorpt_correction_T_max 0.0276
_exptl_absorpt_correction_T_min 0.0109
_exptl_absorpt_correction_type none
_exptl_absorpt_process_details
;
SADABS-2016/2 (Bruker,2016/2) was used for absorption correction.
wR2(int) was 0.0856 before and 0.0775 after correction.
The Ratio of minimum to maximum transmission is 0.3949.
The \l/2 correction factor is Not present.
;
_exptl_crystal_colour 'clear bluish blue'
_exptl_crystal_colour_lustre clear
_exptl_crystal_colour_modifier bluish
_exptl_crystal_colour_primary blue
_exptl_crystal_density_diffrn 1.659
_exptl_crystal_description block
_exptl_crystal_F_000 1586
_exptl_crystal_size_max 0.34
_exptl_crystal_size_mid 0.15
_exptl_crystal_size_min 0.02
_refine_diff_density_max 1.065
_refine_diff_density_min -0.872
_refine_diff_density_rms 0.077
_refine_ls_abs_structure_details
;
 Flack x determined using 4976 quotients [(I+)-(I-)]/[(I+)+(I-)]
 (Parsons, Flack and Wagner, Acta Cryst. B69 (2013) 249-259).
;
_refine_ls_abs_structure_Flack 0.035(6)
_refine_ls_extinction_method none
_refine_ls_goodness_of_fit_ref 1.113
_refine_ls_hydrogen_treatment constr
_refine_ls_matrix_type full
_refine_ls_number_parameters 865
_refine_ls_number_reflns 12666
_refine_ls_number_restraints 1
_refine_ls_restrained_S_all 1.113
_refine_ls_R_factor_all 0.0519
_refine_ls_R_factor_gt 0.0472
_refine_ls_shift/su_max 0.001
_refine_ls_shift/su_mean 0.000
_refine_ls_structure_factor_coef Fsqd
_refine_ls_weighting_details 'w=1/[\s^2^(Fo^2^)+(0.0520P)^2^+1.2841P] where P=(Fo^2^+2Fc^2^)/3'
_refine_ls_weighting_scheme calc
_refine_ls_wR_factor_gt 0.1085
_refine_ls_wR_factor_ref 0.1117
_reflns_Friedel_coverage 0.964
_reflns_Friedel_fraction_full 0.995
_reflns_Friedel_fraction_max 0.995
_reflns_number_gt 11674
_reflns_number_total 12666
_reflns_threshold_expression 'I > 2\s(I)'
_cod_data_source_file d3dt00196b2.cif
_cod_data_source_block d4
_cod_database_code 7712601
_shelx_shelxl_version_number 2018/3
_shelx_space_group_comment
;
The symmetry employed for this shelxl refinement is uniquely defined
by the following loop, which should always be used as a source of
symmetry information in preference to the above space-group names.
They are only intended as comments.
;
_shelx_estimated_absorpt_t_max 0.972
_shelx_estimated_absorpt_t_min 0.645
_olex2_refinement_description
;
1. Fixed Uiso
 At 1.2 times of:
  All C(H) groups, All C(H,H) groups
2.a Ternary CH refined with riding coordinates:
 C34(H34), C2(H2), C7(H7), C6(H6), C31(H31), C3(H3), C30(H30), C35(H35)
2.b Secondary CH2 refined with riding coordinates:
 C25(H25a,H25b)
2.c Aromatic/amide H refined with riding coordinates:
 C16(H16), C14(H14), C50(H50), C15(H15), C19(H19), C44(H44), C46(H46),
 C52(H52), C21(H21), C13(H13), C10(H10), C37(H37), C51(H51), C42(H42), C9(H9),
 C11(H11), C45(H45), C38(H38), C48(H48), C53(H53), C54(H54), C39(H39), C28(H28),
  C22(H22), C55(H55), C43(H43), C26(H26), C24(H24), C27(H27), C56(H56),
 C49(H49), C23(H23), C41(H41), C18(H18), C17(H17), C20(H20), C47(H47), C12(H12),
  C40(H40)
;
_olex2_submission_special_instructions 'No special instructions were received'

loop_
_space_group_symop_operation_xyz
'x, y, z'
'-x, y+1/2, -z'

loop_
_atom_site_label
_atom_site_type_symbol
_atom_site_fract_x
_atom_site_fract_y
_atom_site_fract_z
_atom_site_U_iso_or_equiv
_atom_site_adp_type
_atom_site_occupancy
_atom_site_site_symmetry_order
_atom_site_calc_flag
_atom_site_refinement_flags_posn
_atom_site_refinement_flags_adp
_atom_site_refinement_flags_occupancy
_atom_site_disorder_assembly
_atom_site_disorder_group
Ni1 Ni -0.16622(9) 0.34299(2) 0.50373(8) 0.02521(18) Uani 1 1 d . . . . .
Ni3 Ni 0.50585(10) 0.59481(3) 1.00354(9) 0.02495(17) Uani 1 1 d . . . . .
Ni4 Ni 0.80377(10) 0.69803(2) 0.82164(9) 0.02638(19) Uani 1 1 d . . . . .
Ni2 Ni 0.10322(10) 0.44363(3) 0.28303(10) 0.0309(2) Uani 1 1 d . . . . .
K2 K -0.01305(19) 0.58271(5) 0.5439(2) 0.0419(4) Uani 1 1 d . . . . .
K1 K 0.27370(17) 0.32705(4) 1.00081(17) 0.0321(3) Uani 1 1 d . . . . .
O6 O 0.2011(6) 0.38909(15) 0.8231(5) 0.0405(12) Uani 1 1 d . . . . .
O17 O 0.6976(5) 0.59739(15) 1.1836(5) 0.0328(10) Uani 1 1 d . . . . .
O15 O 0.6388(5) 0.60271(13) 0.8889(5) 0.0259(9) Uani 1 1 d . . . . .
O14 O 0.3329(5) 0.59833(16) 0.8107(5) 0.0313(10) Uani 1 1 d . . . . .
O7 O -0.1000(5) 0.40950(14) 0.2513(5) 0.0282(10) Uani 1 1 d . . . . .
O5 O 0.0307(5) 0.34647(15) 0.6771(4) 0.0284(9) Uani 1 1 d . . . . .
O9 O 0.0308(6) 0.33931(18) 0.0697(5) 0.0399(12) Uani 1 1 d . . . . .
O1 O -0.4183(5) 0.33982(19) 0.0886(5) 0.0426(12) Uani 1 1 d . . . . .
O10 O 0.1381(6) 0.39413(16) 0.1918(5) 0.0369(11) Uani 1 1 d . . . . .
O2 O -0.3483(5) 0.34512(17) 0.3151(5) 0.0335(10) Uani 1 1 d . . . . .
O12 O 0.0400(7) 0.50215(14) 0.5886(6) 0.0402(12) Uani 1 1 d . . . . .
O13 O 0.2789(6) 0.59504(19) 0.5862(5) 0.0427(13) Uani 1 1 d . . . . .
O16 O 0.5673(5) 0.65607(13) 0.9962(5) 0.0254(9) Uani 1 1 d . . . . .
O4 O -0.1074(5) 0.40339(13) 0.4856(5) 0.0259(9) Uani 1 1 d . . . . .
O8 O 0.1238(5) 0.41003(14) 0.4636(5) 0.0269(10) Uani 1 1 d . . . . .
O23 O 0.7471(5) 0.74016(14) 0.9285(5) 0.0308(10) Uani 1 1 d . . . . .
O21 O 0.7475(6) 0.59412(16) 0.6082(6) 0.0384(12) Uani 1 1 d . . . . .
O20 O 0.8070(5) 0.66286(14) 0.9908(5) 0.0274(10) Uani 1 1 d . . . . .
O24 O 0.7304(6) 0.75415(14) 1.1262(5) 0.0352(11) Uani 1 1 d . . . . .
O11 O 0.0478(6) 0.48586(15) 0.3880(6) 0.0375(12) Uani 1 1 d . . . . .
O19 O 0.5929(5) 0.66403(13) 0.7705(4) 0.0244(9) Uani 1 1 d . . . . .
O22 O 0.8435(5) 0.65010(14) 0.7270(5) 0.0321(10) Uani 1 1 d . . . . .
O3 O -0.0461(5) 0.34903(14) 0.3745(4) 0.0262(9) Uani 1 1 d . . . . .
O18 O 0.8543(8) 0.63896(19) 1.3430(6) 0.065(2) Uani 1 1 d . . . . .
N2 N -0.2965(6) 0.35299(16) 0.6108(6) 0.0298(12) Uani 1 1 d . . . . .
N6 N 0.3689(7) 0.60307(17) 1.1033(6) 0.0320(13) Uani 1 1 d . . . . .
N5 N 0.4953(7) 0.53398(17) 0.9996(6) 0.0306(12) Uani 1 1 d . . . . .
N4 N 0.3281(7) 0.46421(18) 0.3484(7) 0.0345(13) Uani 1 1 d . . . . .
N8 N 1.0320(7) 0.71610(18) 0.9028(7) 0.0341(13) Uani 1 1 d . . . . .
N1 N -0.1788(6) 0.28216(17) 0.5091(6) 0.0298(12) Uani 1 1 d . . . . .
N7 N 0.7445(7) 0.73419(17) 0.6506(6) 0.0306(12) Uani 1 1 d . . . . .
N3 N 0.0211(7) 0.4769(2) 0.1018(8) 0.0481(19) Uani 1 1 d . . . . .
C16 C -0.4750(9) 0.3696(2) 0.7506(9) 0.0424(19) Uani 1 1 d . . . . .
H16 H -0.536759 0.375155 0.798302 0.051 Uiso 1 1 calc R . . . .
C14 C -0.2558(8) 0.3401(2) 0.7397(7) 0.0326(14) Uani 1 1 d . . . . .
H14 H -0.163515 0.325194 0.783356 0.039 Uiso 1 1 calc R . . . .
C50 C 0.7364(9) 0.8003(2) 0.5652(8) 0.0383(17) Uani 1 1 d . . . . .
H50 H 0.752668 0.828061 0.584184 0.046 Uiso 1 1 calc R . . . .
C5 C 0.0882(8) 0.3814(2) 0.7142(7) 0.0287(14) Uani 1 1 d . . . . .
C15 C -0.3425(9) 0.3474(3) 0.8124(7) 0.0406(17) Uani 1 1 d . . . . .
H15 H -0.311188 0.337336 0.903654 0.049 Uiso 1 1 calc R . . . .
C34 C 0.6787(8) 0.6674(2) 1.1310(7) 0.0296(14) Uani 1 1 d . . . . .
H34 H 0.632866 0.686651 1.174598 0.035 Uiso 1 1 calc R . . . .
C19 C 0.4189(8) 0.4451(3) 0.3023(8) 0.0385(17) Uani 1 1 d . . . . .
H19 H 0.377982 0.423551 0.239275 0.046 Uiso 1 1 calc R . . . .
C1 C -0.3217(7) 0.3425(2) 0.2090(7) 0.0320(13) Uani 1 1 d . . . . .
C2 C -0.1520(7) 0.3415(2) 0.2315(6) 0.0316(14) Uani 1 1 d . . . . .
H2 H -0.127395 0.315693 0.198266 0.038 Uiso 1 1 calc R . . . .
C44 C 0.1908(11) 0.6174(3) 1.2448(10) 0.048(2) Uani 1 1 d . . . . .
H44 H 0.129462 0.622592 1.293133 0.057 Uiso 1 1 calc R . . . .
C46 C 0.4126(9) 0.5904(3) 1.2341(8) 0.0402(17) Uani 1 1 d . . . . .
H46 H 0.506839 0.576330 1.277950 0.048 Uiso 1 1 calc R . . . .
C52 C 1.1143(9) 0.7091(3) 0.8283(8) 0.0427(19) Uani 1 1 d . . . . .
H52 H 1.065800 0.695768 0.741793 0.051 Uiso 1 1 calc R . . . .
C7 C 0.1238(8) 0.43636(19) 0.5693(7) 0.0274(14) Uani 1 1 d . . . . .
H7 H 0.228265 0.437684 0.647985 0.033 Uiso 1 1 calc R . . . .
C21 C 0.6307(9) 0.4873(3) 0.4351(10) 0.047(2) Uani 1 1 d . . . . .
H21 H 0.735859 0.494407 0.467790 0.057 Uiso 1 1 calc R . . . .
C13 C -0.3145(9) 0.2634(2) 0.4549(9) 0.0392(17) Uani 1 1 d . . . . .
H13 H -0.404907 0.279272 0.421869 0.047 Uiso 1 1 calc R . . . .
C10 C -0.0572(9) 0.2183(2) 0.5499(8) 0.0375(16) Uani 1 1 d . . . . .
H10 H 0.035355 0.203317 0.584680 0.045 Uiso 1 1 calc R . . . .
C37 C 0.3610(10) 0.5148(2) 0.9403(8) 0.0414(18) Uani 1 1 d . . . . .
H37 H 0.269247 0.530185 0.902604 0.050 Uiso 1 1 calc R . . . .
C51 C 0.7638(9) 0.7737(2) 0.6703(8) 0.0367(16) Uani 1 1 d . . . . .
H51 H 0.798388 0.783768 0.761942 0.044 Uiso 1 1 calc R . . . .
C42 C 0.2389(9) 0.6229(2) 1.0448(9) 0.0394(17) Uani 1 1 d . . . . .
H42 H 0.208049 0.632436 0.952910 0.047 Uiso 1 1 calc R . . . .
C9 C -0.0535(8) 0.2596(2) 0.5571(8) 0.0339(15) Uani 1 1 d . . . . .
H9 H 0.043665 0.272471 0.598533 0.041 Uiso 1 1 calc R . . . .
C11 C -0.1960(10) 0.1995(2) 0.4919(9) 0.0455(19) Uani 1 1 d . . . . .
H11 H -0.201920 0.171238 0.483874 0.055 Uiso 1 1 calc R . . . .
C8 C 0.0671(8) 0.4787(2) 0.5113(8) 0.0339(16) Uani 1 1 d . . . . .
C33 C 0.7503(9) 0.6314(2) 1.2287(7) 0.0388(17) Uani 1 1 d . . . . .
C45 C 0.3257(10) 0.5970(3) 1.3074(8) 0.0454(18) Uani 1 1 d . . . . .
H45 H 0.359236 0.587449 1.399606 0.054 Uiso 1 1 calc R . . . .
C6 C 0.0110(8) 0.4166(2) 0.6146(7) 0.0290(14) Uani 1 1 d . . . . .
H6 H -0.030640 0.436551 0.659750 0.035 Uiso 1 1 calc R . . . .
C36 C 0.7549(7) 0.7312(2) 1.0465(7) 0.0286(14) Uani 1 1 d . . . . .
C38 C 0.3500(11) 0.4738(2) 0.9317(8) 0.046(2) Uani 1 1 d . . . . .
H38 H 0.252928 0.461173 0.885486 0.055 Uiso 1 1 calc R . . . .
C48 C 0.6627(11) 0.7461(3) 0.4095(9) 0.049(2) Uani 1 1 d . . . . .
H48 H 0.625509 0.735692 0.318067 0.059 Uiso 1 1 calc R . . . .
C53 C 1.2649(10) 0.7205(3) 0.8733(10) 0.056(2) Uani 1 1 d . . . . .
H53 H 1.318764 0.715700 0.817902 0.068 Uiso 1 1 calc R . . . .
C54 C 1.3368(9) 0.7391(3) 1.0006(11) 0.056(2) Uani 1 1 d . . . . .
H54 H 1.441120 0.747224 1.034445 0.067 Uiso 1 1 calc R . . . .
C39 C 0.4824(13) 0.4514(2) 0.9913(10) 0.052(2) Uani 1 1 d . . . . .
H39 H 0.478112 0.423012 0.988832 0.062 Uiso 1 1 calc R . . . .
C28 C 0.0108(11) 0.5162(3) 0.1062(12) 0.070(3) Uani 1 1 d . . . . .
H28 H 0.047900 0.528825 0.194250 0.084 Uiso 1 1 calc R . . . .
C22 C 0.5355(11) 0.5078(3) 0.4771(10) 0.055(2) Uani 1 1 d . . . . .
H22 H 0.572081 0.530445 0.535702 0.066 Uiso 1 1 calc R . . . .
C55 C 1.2557(10) 0.7457(3) 1.0766(12) 0.061(3) Uani 1 1 d . . . . .
H55 H 1.303630 0.758182 1.164772 0.073 Uiso 1 1 calc R . . . .
C43 C 0.1449(11) 0.6305(3) 1.1109(11) 0.054(2) Uani 1 1 d . . . . .
H43 H 0.050749 0.644433 1.064690 0.064 Uiso 1 1 calc R . . . .
C26 C -0.1037(17) 0.5239(6) -0.1351(16) 0.112(7) Uani 1 1 d . . . . .
H26 H -0.140877 0.540250 -0.215527 0.134 Uiso 1 1 calc R . . . .
C25 C -0.104(3) 0.4825(6) -0.1458(14) 0.159(10) Uani 1 1 d . . . . .
H25A H -0.052285 0.475556 -0.205931 0.191 Uiso 1 1 calc R . . . .
H25B H -0.211794 0.473646 -0.194158 0.191 Uiso 1 1 calc R . . . .
C24 C -0.034(2) 0.4602(5) -0.0233(12) 0.110(6) Uani 1 1 d . . . . .
H24 H -0.026365 0.432025 -0.029980 0.132 Uiso 1 1 calc R . . . .
C27 C -0.0509(12) 0.5398(4) -0.0105(16) 0.084(4) Uani 1 1 d . . . . .
H27 H -0.055363 0.567960 -0.000912 0.101 Uiso 1 1 calc R . . . .
C31 C 0.5841(8) 0.6320(2) 0.6782(7) 0.0260(13) Uani 1 1 d . . . . .
H31 H 0.501231 0.637359 0.583777 0.031 Uiso 1 1 calc R . . . .
C32 C 0.7386(8) 0.6244(2) 0.6701(7) 0.0295(14) Uani 1 1 d . . . . .
C3 C -0.1167(7) 0.3767(2) 0.1601(7) 0.0299(14) Uani 1 1 d . . . . .
H3 H -0.205524 0.381689 0.068713 0.036 Uiso 1 1 calc R . . . .
C4 C 0.0293(8) 0.3690(2) 0.1383(7) 0.0317(15) Uani 1 1 d . . . . .
C30 C 0.5419(8) 0.5966(2) 0.7438(7) 0.0293(14) Uani 1 1 d . . . . .
H30 H 0.570559 0.571140 0.711666 0.035 Uiso 1 1 calc R . . . .
C29 C 0.3698(7) 0.5964(2) 0.7098(7) 0.0283(13) Uani 1 1 d . . . . .
C35 C 0.8008(8) 0.6880(2) 1.0989(7) 0.0294(14) Uani 1 1 d . . . . .
H35 H 0.901827 0.687752 1.182078 0.035 Uiso 1 1 calc R . . . .
C56 C 1.1022(9) 0.7341(3) 1.0251(10) 0.047(2) Uani 1 1 d . . . . .
H56 H 1.046319 0.739178 1.078550 0.056 Uiso 1 1 calc R . . . .
C49 C 0.6852(10) 0.7865(3) 0.4321(9) 0.046(2) Uani 1 1 d . . . . .
H49 H 0.665627 0.804357 0.357376 0.055 Uiso 1 1 calc R . . . .
C23 C 0.3837(10) 0.4951(3) 0.4330(10) 0.0462(19) Uani 1 1 d . . . . .
H23 H 0.318409 0.509046 0.464431 0.055 Uiso 1 1 calc R . . . .
C41 C 0.6231(9) 0.5120(2) 1.0577(9) 0.0411(18) Uani 1 1 d . . . . .
H41 H 0.718950 0.525215 1.102900 0.049 Uiso 1 1 calc R . . . .
C18 C -0.4262(9) 0.3742(2) 0.5522(8) 0.0372(16) Uani 1 1 d . . . . .
H18 H -0.457960 0.383322 0.459754 0.045 Uiso 1 1 calc R . . . .
C17 C -0.5150(10) 0.3832(3) 0.6203(10) 0.048(2) Uani 1 1 d . . . . .
H17 H -0.604759 0.399027 0.576072 0.058 Uiso 1 1 calc R . . . .
C20 C 0.5706(9) 0.4557(2) 0.3435(9) 0.0419(18) Uani 1 1 d . . . . .
H20 H 0.633152 0.441552 0.309447 0.050 Uiso 1 1 calc R . . . .
C47 C 0.6948(9) 0.7207(2) 0.5206(8) 0.0392(17) Uani 1 1 d . . . . .
H47 H 0.680998 0.692772 0.504192 0.047 Uiso 1 1 calc R . . . .
C12 C -0.3306(10) 0.2230(3) 0.4442(10) 0.049(2) Uani 1 1 d . . . . .
H12 H -0.429353 0.210932 0.405810 0.059 Uiso 1 1 calc R . . . .
C40 C 0.6209(11) 0.4709(3) 1.0546(10) 0.050(2) Uani 1 1 d . . . . .
H40 H 0.713964 0.456235 1.095566 0.060 Uiso 1 1 calc R . . . .
B1 B -0.0327(9) 0.3927(2) 0.3926(8) 0.0265(14) Uani 1 1 d . . . . .
B2 B 0.6498(9) 0.6462(2) 0.9111(8) 0.0247(14) Uani 1 1 d . . . . .

loop_
_atom_site_aniso_label
_atom_site_aniso_U_11
_atom_site_aniso_U_22
_atom_site_aniso_U_33
_atom_site_aniso_U_23
_atom_site_aniso_U_13
_atom_site_aniso_U_12
Ni1 0.0234(4) 0.0249(4) 0.0274(4) 0.0010(3) 0.0107(3) 0.0003(4)
Ni3 0.0258(4) 0.0237(4) 0.0267(4) 0.0004(3) 0.0124(3) -0.0007(3)
Ni4 0.0257(4) 0.0255(4) 0.0292(4) -0.0004(3) 0.0129(3) -0.0033(3)
Ni2 0.0268(4) 0.0343(5) 0.0335(5) 0.0097(4) 0.0145(4) 0.0034(4)
K2 0.0352(8) 0.0402(9) 0.0594(11) 0.0161(8) 0.0289(8) 0.0080(7)
K1 0.0313(7) 0.0288(7) 0.0396(8) 0.0015(6) 0.0182(6) 0.0012(6)
O6 0.050(3) 0.033(3) 0.031(3) 0.000(2) 0.010(2) -0.015(2)
O17 0.032(2) 0.032(2) 0.031(2) 0.003(2) 0.010(2) -0.007(2)
O15 0.024(2) 0.025(2) 0.029(2) -0.0012(18) 0.0109(18) 0.0001(18)
O14 0.027(2) 0.039(3) 0.029(2) 0.003(2) 0.0127(19) -0.001(2)
O7 0.026(2) 0.033(2) 0.027(2) 0.0019(19) 0.0128(19) -0.001(2)
O5 0.025(2) 0.028(2) 0.030(2) 0.005(2) 0.0097(17) 0.000(2)
O9 0.037(3) 0.050(3) 0.038(3) -0.004(2) 0.020(2) 0.004(3)
O1 0.027(2) 0.065(4) 0.032(3) -0.003(3) 0.009(2) -0.007(3)
O10 0.032(3) 0.049(3) 0.035(3) 0.001(2) 0.019(2) -0.001(2)
O2 0.026(2) 0.044(3) 0.030(2) 0.000(2) 0.0106(18) -0.002(2)
O12 0.049(3) 0.023(2) 0.053(3) -0.002(2) 0.026(3) 0.001(2)
O13 0.031(2) 0.065(4) 0.030(3) 0.000(3) 0.011(2) -0.017(3)
O16 0.028(2) 0.024(2) 0.027(2) -0.0005(18) 0.0147(19) -0.0015(19)
O4 0.025(2) 0.024(2) 0.031(2) 0.0000(18) 0.0138(19) 0.0006(18)
O8 0.024(2) 0.032(2) 0.024(2) 0.0029(18) 0.0096(18) 0.0008(19)
O23 0.034(2) 0.029(2) 0.031(3) 0.0044(19) 0.015(2) -0.003(2)
O21 0.044(3) 0.033(3) 0.050(3) -0.009(2) 0.030(2) -0.005(2)
O20 0.022(2) 0.031(2) 0.028(2) -0.0038(19) 0.0090(19) -0.0045(19)
O24 0.045(3) 0.031(3) 0.036(3) -0.001(2) 0.024(2) -0.005(2)
O11 0.041(3) 0.031(3) 0.047(3) 0.012(2) 0.026(3) 0.009(2)
O19 0.026(2) 0.024(2) 0.024(2) 0.0002(17) 0.0113(18) 0.0000(18)
O22 0.031(2) 0.031(2) 0.039(3) -0.004(2) 0.019(2) -0.003(2)
O3 0.025(2) 0.027(2) 0.027(2) 0.0000(18) 0.0117(17) -0.0003(19)
O18 0.089(5) 0.048(3) 0.028(3) 0.009(3) -0.005(3) -0.034(3)
N2 0.030(3) 0.028(3) 0.035(3) 0.002(2) 0.017(2) 0.000(2)
N6 0.037(3) 0.029(3) 0.034(3) 0.002(2) 0.019(3) -0.004(3)
N5 0.030(3) 0.030(3) 0.032(3) 0.001(2) 0.013(2) -0.001(2)
N4 0.031(3) 0.033(3) 0.042(4) 0.011(3) 0.019(3) 0.003(3)
N8 0.030(3) 0.030(3) 0.041(3) 0.001(3) 0.014(3) -0.008(3)
N1 0.028(3) 0.030(3) 0.033(3) 0.001(2) 0.014(2) -0.004(2)
N7 0.033(3) 0.031(3) 0.031(3) 0.004(2) 0.016(3) 0.000(2)
N3 0.030(3) 0.071(5) 0.048(4) 0.031(4) 0.021(3) 0.015(3)
C16 0.042(4) 0.046(4) 0.051(5) -0.020(4) 0.031(4) -0.013(4)
C14 0.032(3) 0.033(4) 0.031(3) 0.001(3) 0.012(3) -0.001(3)
C50 0.033(4) 0.033(4) 0.049(5) 0.007(3) 0.017(3) -0.002(3)
C5 0.028(3) 0.030(3) 0.029(3) -0.002(3) 0.013(3) -0.003(3)
C15 0.046(4) 0.046(4) 0.031(3) -0.010(3) 0.017(3) -0.010(4)
C34 0.040(4) 0.026(3) 0.025(3) -0.008(3) 0.016(3) -0.010(3)
C19 0.025(3) 0.050(4) 0.037(4) 0.005(3) 0.010(3) -0.008(3)
C1 0.032(3) 0.034(3) 0.031(3) -0.005(3) 0.014(3) -0.001(3)
C2 0.031(3) 0.035(3) 0.027(3) 0.000(3) 0.012(3) -0.002(3)
C44 0.057(5) 0.045(5) 0.058(5) -0.010(4) 0.042(4) -0.004(4)
C46 0.036(4) 0.049(5) 0.035(4) 0.004(3) 0.014(3) 0.003(3)
C52 0.034(4) 0.057(5) 0.038(4) 0.011(3) 0.016(3) -0.012(4)
C7 0.026(3) 0.023(3) 0.034(3) -0.001(3) 0.013(3) -0.002(3)
C21 0.027(4) 0.048(5) 0.066(6) 0.005(4) 0.019(4) -0.009(4)
C13 0.034(4) 0.032(4) 0.049(5) -0.004(3) 0.016(3) -0.003(3)
C10 0.041(4) 0.034(4) 0.033(4) 0.001(3) 0.013(3) 0.007(3)
C37 0.043(4) 0.037(4) 0.039(4) -0.003(3) 0.013(3) -0.004(3)
C51 0.035(4) 0.037(4) 0.038(4) 0.003(3) 0.016(3) -0.007(3)
C42 0.042(4) 0.035(4) 0.047(5) 0.014(3) 0.025(4) 0.012(3)
C9 0.029(3) 0.037(4) 0.035(4) 0.003(3) 0.012(3) 0.002(3)
C11 0.057(5) 0.024(3) 0.054(5) 0.004(3) 0.023(4) -0.002(4)
C8 0.033(4) 0.022(3) 0.050(4) 0.001(3) 0.021(3) -0.002(3)
C33 0.050(4) 0.034(4) 0.026(4) 0.004(3) 0.010(3) -0.008(3)
C45 0.059(5) 0.046(4) 0.039(4) -0.006(4) 0.029(4) -0.011(4)
C6 0.028(3) 0.025(3) 0.035(4) 0.000(3) 0.014(3) -0.001(3)
C36 0.025(3) 0.029(3) 0.030(4) -0.001(3) 0.011(3) -0.007(3)
C38 0.061(5) 0.036(4) 0.035(4) -0.005(3) 0.015(4) -0.008(4)
C48 0.067(6) 0.042(4) 0.036(4) 0.001(3) 0.021(4) 0.014(4)
C53 0.038(4) 0.073(6) 0.055(6) 0.012(5) 0.018(4) -0.018(4)
C54 0.028(4) 0.051(5) 0.082(7) 0.012(5) 0.017(4) -0.014(4)
C39 0.084(7) 0.029(4) 0.051(5) -0.008(3) 0.037(5) -0.007(4)
C28 0.050(5) 0.057(6) 0.072(7) 0.035(5) -0.006(5) -0.016(5)
C22 0.058(5) 0.051(5) 0.057(6) -0.012(4) 0.025(5) -0.017(4)
C55 0.037(4) 0.053(5) 0.078(7) -0.023(5) 0.010(4) 0.000(4)
C43 0.054(5) 0.046(5) 0.079(7) 0.006(4) 0.046(5) 0.012(4)
C26 0.104(10) 0.171(16) 0.095(10) 0.100(11) 0.077(9) 0.094(11)
C25 0.23(2) 0.22(2) 0.070(9) 0.082(11) 0.102(12) 0.164(18)
C24 0.178(15) 0.121(11) 0.058(7) 0.046(7) 0.075(9) 0.112(11)
C27 0.055(6) 0.076(8) 0.110(11) 0.065(8) 0.025(7) -0.001(6)
C31 0.028(3) 0.028(3) 0.024(3) -0.003(2) 0.013(3) 0.004(3)
C32 0.032(3) 0.030(3) 0.032(4) 0.005(3) 0.020(3) 0.005(3)
C3 0.019(3) 0.039(4) 0.029(3) 0.001(3) 0.007(3) 0.002(3)
C4 0.024(3) 0.045(4) 0.024(3) 0.003(3) 0.008(3) 0.003(3)
C30 0.032(3) 0.031(3) 0.027(3) -0.003(3) 0.015(3) 0.001(3)
C29 0.029(3) 0.028(3) 0.028(3) 0.002(3) 0.014(3) -0.004(3)
C35 0.029(3) 0.031(4) 0.022(3) -0.003(3) 0.005(3) -0.004(3)
C56 0.031(4) 0.047(5) 0.057(5) -0.015(4) 0.013(4) -0.010(3)
C49 0.050(5) 0.052(5) 0.043(4) 0.020(4) 0.028(4) 0.018(4)
C23 0.041(4) 0.048(5) 0.060(5) -0.002(4) 0.031(4) -0.004(4)
C41 0.034(4) 0.035(4) 0.057(5) 0.004(3) 0.022(4) 0.000(3)
C18 0.038(4) 0.037(4) 0.041(4) 0.005(3) 0.020(3) 0.004(3)
C17 0.044(4) 0.050(5) 0.060(5) 0.000(4) 0.031(4) 0.011(4)
C20 0.033(4) 0.045(4) 0.050(5) 0.006(4) 0.020(4) -0.001(3)
C47 0.044(4) 0.041(4) 0.033(4) -0.003(3) 0.016(3) 0.006(3)
C12 0.040(4) 0.047(5) 0.058(5) -0.010(4) 0.017(4) -0.016(4)
C40 0.049(5) 0.038(4) 0.071(6) 0.001(4) 0.033(4) 0.010(4)
B1 0.023(3) 0.024(3) 0.032(4) 0.001(3) 0.012(3) -0.002(3)
B2 0.025(3) 0.025(3) 0.023(3) 0.002(3) 0.010(3) 0.002(3)

loop_
_atom_type_symbol
_atom_type_description
_atom_type_scat_dispersion_real
_atom_type_scat_dispersion_imag
_atom_type_scat_source
C C 0.0033 0.0016 'International Tables Vol C Tables 4.2.6.8 and 6.1.1.4'
H H 0.0000 0.0000 'International Tables Vol C Tables 4.2.6.8 and 6.1.1.4'
B B 0.0013 0.0007 'International Tables Vol C Tables 4.2.6.8 and 6.1.1.4'
K K 0.2009 0.2494 'International Tables Vol C Tables 4.2.6.8 and 6.1.1.4'
N N 0.0061 0.0033 'International Tables Vol C Tables 4.2.6.8 and 6.1.1.4'
Ni Ni 0.3393 1.1124 'International Tables Vol C Tables 4.2.6.8 and 6.1.1.4'
O O 0.0106 0.0060 'International Tables Vol C Tables 4.2.6.8 and 6.1.1.4'

loop_
_geom_angle_atom_site_label_1
_geom_angle_atom_site_label_2
_geom_angle_atom_site_label_3
_geom_angle
_geom_angle_site_symmetry_1
_geom_angle_site_symmetry_3
_geom_angle_publ_flag
O5 Ni1 O2 170.97(19) . . ?
O5 Ni1 O4 81.11(19) . . ?
O5 Ni1 O3 91.76(17) . . ?
O5 Ni1 N2 92.2(2) . . ?
O5 Ni1 N1 94.3(2) . . ?
O2 Ni1 O4 91.6(2) . . ?
O2 Ni1 O3 80.48(17) . . ?
O2 Ni1 N2 94.1(2) . . ?
O2 Ni1 N1 91.5(2) . . ?
O4 Ni1 O3 67.49(17) . . ?
N2 Ni1 O4 98.30(19) . . ?
N2 Ni1 O3 164.4(2) . . ?
N1 Ni1 O4 166.0(2) . . ?
N1 Ni1 O3 99.6(2) . . ?
N1 Ni1 N2 95.1(2) . . ?
O17 Ni3 O15 90.66(18) . . ?
O17 Ni3 O14 170.44(19) . . ?
O17 Ni3 O16 80.76(19) . . ?
O17 Ni3 N6 91.7(2) . . ?
O17 Ni3 N5 94.6(2) . . ?
O15 Ni3 O16 67.55(17) . . ?
O14 Ni3 O15 81.07(18) . . ?
O14 Ni3 O16 91.59(19) . . ?
O14 Ni3 N6 95.0(2) . . ?
O14 Ni3 N5 91.4(2) . . ?
N6 Ni3 O15 164.7(2) . . ?
N6 Ni3 O16 98.0(2) . . ?
N6 Ni3 N5 96.3(2) . . ?
N5 Ni3 O15 98.6(2) . . ?
N5 Ni3 O16 165.1(2) . . ?
O23 Ni4 O20 79.66(18) . . ?
O23 Ni4 O19 93.44(18) . . ?
O23 Ni4 N8 93.0(2) . . ?
O23 Ni4 N7 92.8(2) . . ?
O20 Ni4 O19 66.66(16) . . ?
O22 Ni4 O23 171.08(19) . . ?
O22 Ni4 O20 92.64(19) . . ?
O22 Ni4 O19 79.26(18) . . ?
O22 Ni4 N8 92.8(2) . . ?
O22 Ni4 N7 93.7(2) . . ?
N8 Ni4 O20 100.0(2) . . ?
N8 Ni4 O19 163.8(2) . . ?
N7 Ni4 O20 165.6(2) . . ?
N7 Ni4 O19 101.9(2) . . ?
N7 Ni4 N8 92.6(2) . . ?
O7 Ni2 O8 66.45(17) . . ?
O10 Ni2 O7 79.35(19) . . ?
O10 Ni2 O8 91.78(19) . . ?
O10 Ni2 N4 94.1(2) . . ?
O10 Ni2 N3 93.9(3) . . ?
O11 Ni2 O7 91.3(2) . . ?
O11 Ni2 O10 169.2(2) . . ?
O11 Ni2 O8 79.39(19) . . ?
O11 Ni2 N4 93.7(2) . . ?
O11 Ni2 N3 93.2(3) . . ?
N4 Ni2 O7 165.0(2) . . ?
N4 Ni2 O8 100.6(2) . . ?
N3 Ni2 O7 100.1(2) . . ?
N3 Ni2 O8 164.2(2) . . ?
N3 Ni2 N4 93.7(3) . . ?
O14 K2 C32 101.79(15) . 1_455 ?
O12 K2 O14 87.80(16) . . ?
O12 K2 C32 115.59(17) . 1_455 ?
O12 K2 C29 87.77(17) . . ?
O13 K2 O14 41.15(13) . . ?
O13 K2 O12 91.02(19) . . ?
O13 K2 O21 152.00(18) . 1_455 ?
O13 K2 O18 97.7(2) . 1_454 ?
O13 K2 C32 135.49(19) . 1_455 ?
O13 K2 C29 19.61(15) . . ?
O21 K2 O14 114.00(15) 1_455 . ?
O21 K2 O12 102.16(17) 1_455 . ?
O21 K2 O18 86.4(2) 1_455 1_454 ?
O21 K2 C32 17.60(16) 1_455 1_455 ?
O21 K2 C29 135.09(17) 1_455 . ?
O18 K2 O14 121.33(16) 1_454 . ?
O18 K2 O12 143.5(2) 1_454 . ?
O18 K2 C32 81.9(2) 1_454 1_455 ?
O18 K2 C29 111.17(19) 1_454 . ?
C29 K2 O14 21.68(13) . . ?
C29 K2 C32 121.14(18) . 1_455 ?
O6 K1 O5 42.09(14) . . ?
O6 K1 O9 94.37(18) . 1_556 ?
O6 K1 O1 92.30(18) . 1_656 ?
O6 K1 O23 152.72(15) . 2_647 ?
O6 K1 O24 112.80(16) . 2_647 ?
O6 K1 C5 20.08(15) . . ?
O6 K1 C36 132.34(17) . 2_647 ?
O5 K1 C5 22.21(14) . . ?
O9 K1 O5 86.86(14) 1_556 . ?
O9 K1 O23 85.63(16) 1_556 2_647 ?
O9 K1 O24 114.88(17) 1_556 2_647 ?
O9 K1 C5 88.76(17) 1_556 . ?
O9 K1 C36 99.38(18) 1_556 2_647 ?
O1 K1 O5 120.61(14) 1_656 . ?
O1 K1 O9 143.30(17) 1_656 1_556 ?
O1 K1 O23 103.95(17) 1_656 2_647 ?
O1 K1 O24 95.35(18) 1_656 2_647 ?
O1 K1 C5 107.92(17) 1_656 . ?
O1 K1 C36 102.48(18) 1_656 2_647 ?
O23 K1 O5 110.84(13) 2_647 . ?
O23 K1 C5 133.04(15) 2_647 . ?
O23 K1 C36 22.95(15) 2_647 2_647 ?
O24 K1 O5 78.86(14) 2_647 . ?
O24 K1 O23 44.86(13) 2_647 2_647 ?
O24 K1 C5 98.08(16) 2_647 . ?
O24 K1 C36 22.12(16) 2_647 2_647 ?
C36 K1 O5 93.23(15) 2_647 . ?
C36 K1 C5 114.77(17) 2_647 . ?
C5 O6 K1 111.3(4) . . ?
C33 O17 Ni3 117.3(5) . . ?
C30 O15 Ni3 109.0(4) . . ?
C30 O15 B2 106.4(5) . . ?
B2 O15 Ni3 92.9(4) . . ?
Ni3 O14 K2 159.6(2) . . ?
C29 O14 Ni3 116.9(4) . . ?
C29 O14 K2 78.9(4) . . ?
C3 O7 Ni2 110.2(4) . . ?
C3 O7 B1 106.1(5) . . ?
B1 O7 Ni2 93.7(4) . . ?
Ni1 O5 K1 156.9(2) . . ?
C5 O5 Ni1 116.8(4) . . ?
C5 O5 K1 80.6(4) . . ?
C4 O9 K1 120.0(5) . 1_554 ?
C1 O1 K1 126.7(4) . 1_454 ?
C4 O10 Ni2 118.9(5) . . ?
C1 O2 Ni1 117.8(4) . . ?
C8 O12 K2 125.5(5) . . ?
C29 O13 K2 113.7(4) . . ?
C34 O16 Ni3 108.4(4) . . ?
C34 O16 B2 107.9(5) . . ?
B2 O16 Ni3 92.1(4) . . ?
C6 O4 Ni1 109.9(4) . . ?
C6 O4 B1 107.5(5) . . ?
B1 O4 Ni1 93.1(4) . . ?
C7 O8 Ni2 110.5(4) . . ?
C7 O8 B1 107.6(5) . . ?
B1 O8 Ni2 93.4(4) . . ?
Ni4 O23 K1 150.3(2) . 2_657 ?
C36 O23 Ni4 118.5(4) . . ?
C36 O23 K1 87.9(4) . 2_657 ?
C32 O21 K2 121.0(5) . 1_655 ?
C35 O20 Ni4 111.1(4) . . ?
C35 O20 B2 107.3(5) . . ?
B2 O20 Ni4 94.4(4) . . ?
C36 O24 K1 100.2(4) . 2_657 ?
C8 O11 Ni2 119.1(4) . . ?
C31 O19 Ni4 109.8(4) . . ?
C31 O19 B2 106.4(5) . . ?
B2 O19 Ni4 93.0(4) . . ?
C32 O22 Ni4 119.9(4) . . ?
C2 O3 Ni1 109.2(3) . . ?
C2 O3 B1 107.0(5) . . ?
B1 O3 Ni1 92.9(4) . . ?
C33 O18 K2 123.3(5) . 1_656 ?
C14 N2 Ni1 122.7(5) . . ?
C14 N2 C18 117.5(6) . . ?
C18 N2 Ni1 119.7(5) . . ?
C46 N6 Ni3 120.9(5) . . ?
C42 N6 Ni3 121.2(5) . . ?
C42 N6 C46 117.8(7) . . ?
C37 N5 Ni3 121.2(5) . . ?
C37 N5 C41 118.0(7) . . ?
C41 N5 Ni3 120.9(5) . . ?
C19 N4 Ni2 117.8(5) . . ?
C23 N4 Ni2 123.1(5) . . ?
C23 N4 C19 119.1(7) . . ?
C52 N8 Ni4 118.8(5) . . ?
C56 N8 Ni4 123.1(5) . . ?
C56 N8 C52 118.1(7) . . ?
C13 N1 Ni1 120.9(5) . . ?
C9 N1 Ni1 121.5(5) . . ?
C9 N1 C13 117.4(6) . . ?
C51 N7 Ni4 118.3(5) . . ?
C47 N7 Ni4 124.2(5) . . ?
C47 N7 C51 117.4(6) . . ?
C28 N3 Ni2 120.4(7) . . ?
C28 N3 C24 116.7(9) . . ?
C24 N3 Ni2 122.7(8) . . ?
C17 C16 C15 118.3(7) . . ?
N2 C14 C15 122.6(7) . . ?
C51 C50 C49 119.3(7) . . ?
O6 C5 K1 48.6(3) . . ?
O6 C5 O5 124.8(6) . . ?
O6 C5 C6 117.5(6) . . ?
O5 C5 K1 77.2(4) . . ?
O5 C5 C6 117.7(6) . . ?
C6 C5 K1 162.6(4) . . ?
C16 C15 C14 119.0(7) . . ?
O16 C34 C33 113.6(5) . . ?
O16 C34 C35 102.4(5) . . ?
C35 C34 C33 109.8(6) . . ?
N4 C19 C20 122.0(8) . . ?
O1 C1 O2 126.2(6) . . ?
O1 C1 C2 116.2(6) . . ?
O2 C1 C2 117.6(6) . . ?
O3 C2 C1 112.6(5) . . ?
O3 C2 C3 100.7(5) . . ?
C3 C2 C1 110.6(6) . . ?
C45 C44 C43 119.2(7) . . ?
N6 C46 C45 122.6(7) . . ?
N8 C52 C53 122.6(8) . . ?
O8 C7 C8 111.5(6) . . ?
O8 C7 C6 102.8(5) . . ?
C6 C7 C8 110.3(6) . . ?
C22 C21 C20 118.5(7) . . ?
N1 C13 C12 123.9(8) . . ?
C11 C10 C9 118.9(7) . . ?
N5 C37 C38 122.7(8) . . ?
N7 C51 C50 123.3(7) . . ?
N6 C42 C43 123.1(8) . . ?
N1 C9 C10 123.2(7) . . ?
C10 C11 C12 118.6(7) . . ?
O12 C8 O11 125.9(6) . . ?
O12 C8 C7 116.8(7) . . ?
O11 C8 C7 117.3(6) . . ?
O17 C33 C34 117.1(6) . . ?
O18 C33 O17 126.2(7) . . ?
O18 C33 C34 116.8(7) . . ?
C44 C45 C46 118.7(8) . . ?
O4 C6 C5 112.2(5) . . ?
O4 C6 C7 102.4(5) . . ?
C7 C6 C5 110.5(5) . . ?
O23 C36 K1 69.2(4) . 2_657 ?
O23 C36 C35 118.0(6) . . ?
O24 C36 K1 57.6(4) . 2_657 ?
O24 C36 O23 125.9(6) . . ?
O24 C36 C35 116.2(6) . . ?
C35 C36 K1 167.1(4) . 2_657 ?
C37 C38 C39 118.8(8) . . ?
C49 C48 C47 119.5(8) . . ?
C52 C53 C54 118.8(9) . . ?
C55 C54 C53 118.9(8) . . ?
C40 C39 C38 118.6(8) . . ?
N3 C28 C27 123.3(12) . . ?
C21 C22 C23 119.2(8) . . ?
C54 C55 C56 120.0(9) . . ?
C44 C43 C42 118.6(8) . . ?
C27 C26 C25 118.2(11) . . ?
C26 C25 C24 118.2(17) . . ?
N3 C24 C25 122.5(14) . . ?
C26 C27 C28 120.8(13) . . ?
O19 C31 C32 112.6(5) . . ?
O19 C31 C30 102.5(5) . . ?
C30 C31 C32 110.3(5) . . ?
O21 C32 K2 41.4(3) . 1_655 ?
O21 C32 O22 126.3(6) . . ?
O21 C32 C31 117.0(6) . . ?
O22 C32 K2 85.4(4) . 1_655 ?
O22 C32 C31 116.7(6) . . ?
C31 C32 K2 156.8(5) . 1_655 ?
O7 C3 C2 103.8(5) . . ?
O7 C3 C4 112.6(5) . . ?
C2 C3 C4 111.0(6) . . ?
O9 C4 O10 125.5(7) . . ?
O9 C4 C3 117.6(6) . . ?
O10 C4 C3 116.9(6) . . ?
O15 C30 C31 101.9(5) . . ?
O15 C30 C29 113.3(5) . . ?
C31 C30 C29 111.6(6) . . ?
O14 C29 K2 79.4(4) . . ?
O14 C29 C30 117.4(6) . . ?
O13 C29 K2 46.7(3) . . ?
O13 C29 O14 125.5(6) . . ?
O13 C29 C30 117.1(6) . . ?
C30 C29 K2 162.1(4) . . ?
O20 C35 C34 102.3(5) . . ?
O20 C35 C36 111.0(5) . . ?
C34 C35 C36 112.1(6) . . ?
N8 C56 C55 121.6(9) . . ?
C50 C49 C48 118.4(7) . . ?
N4 C23 C22 121.8(8) . . ?
N5 C41 C40 122.5(8) . . ?
N2 C18 C17 122.5(7) . . ?
C16 C17 C18 120.0(8) . . ?
C19 C20 C21 119.2(8) . . ?
N7 C47 C48 122.1(8) . . ?
C13 C12 C11 117.9(7) . . ?
C41 C40 C39 119.3(8) . . ?
O7 B1 O4 117.5(6) . . ?
O7 B1 O8 106.4(5) . . ?
O8 B1 O4 103.7(5) . . ?
O3 B1 O7 105.5(6) . . ?
O3 B1 O4 106.5(5) . . ?
O3 B1 O8 117.8(6) . . ?
O15 B2 O16 107.5(5) . . ?
O15 B2 O20 116.6(5) . . ?
O15 B2 O19 105.3(5) . . ?
O16 B2 O20 104.2(5) . . ?
O16 B2 O19 117.8(6) . . ?
O19 B2 O20 106.0(5) . . ?

loop_
_geom_bond_atom_site_label_1
_geom_bond_atom_site_label_2
_geom_bond_distance
_geom_bond_site_symmetry_2
_geom_bond_publ_flag
Ni1 O5 2.012(4) . ?
Ni1 O2 2.032(4) . ?
Ni1 O4 2.130(4) . ?
Ni1 O3 2.150(4) . ?
Ni1 N2 2.049(6) . ?
Ni1 N1 2.042(6) . ?
Ni3 O17 2.022(5) . ?
Ni3 O15 2.128(4) . ?
Ni3 O14 2.026(5) . ?
Ni3 O16 2.145(4) . ?
Ni3 N6 2.032(6) . ?
Ni3 N5 2.038(6) . ?
Ni4 O23 2.027(5) . ?
Ni4 O20 2.143(5) . ?
Ni4 O19 2.184(4) . ?
Ni4 O22 2.016(5) . ?
Ni4 N8 2.079(6) . ?
Ni4 N7 2.057(6) . ?
Ni2 O7 2.164(5) . ?
Ni2 O10 2.020(5) . ?
Ni2 O8 2.165(5) . ?
Ni2 O11 2.010(5) . ?
Ni2 N4 2.088(6) . ?
Ni2 N3 2.074(6) . ?
K2 O14 3.377(5) . ?
K2 O12 2.748(5) . ?
K2 O13 2.681(5) . ?
K2 O21 2.695(5) 1_455 ?
K2 O18 2.728(6) 1_454 ?
K2 C32 3.491(7) 1_455 ?
K2 C29 3.372(7) . ?
K1 O6 2.695(5) . ?
K1 O5 3.309(4) . ?
K1 O9 2.761(5) 1_556 ?
K1 O1 2.736(5) 1_656 ?
K1 O23 3.032(5) 2_647 ?
K1 O24 2.782(5) 2_647 ?
K1 C5 3.348(7) . ?
K1 C36 3.242(7) 2_647 ?
O6 C5 1.234(8) . ?
O17 C33 1.257(9) . ?
O15 C30 1.442(8) . ?
O15 B2 1.471(9) . ?
O14 C29 1.269(8) . ?
O7 C3 1.429(8) . ?
O7 B1 1.475(9) . ?
O5 C5 1.283(8) . ?
O9 C4 1.239(9) . ?
O1 C1 1.227(8) . ?
O10 C4 1.273(9) . ?
O2 C1 1.265(8) . ?
O12 C8 1.244(9) . ?
O13 C29 1.235(8) . ?
O16 C34 1.432(8) . ?
O16 B2 1.474(9) . ?
O4 C6 1.433(8) . ?
O4 B1 1.494(9) . ?
O8 C7 1.430(8) . ?
O8 B1 1.486(9) . ?
O23 C36 1.265(8) . ?
O21 C32 1.231(8) . ?
O20 C35 1.448(8) . ?
O20 B2 1.493(9) . ?
O24 C36 1.240(8) . ?
O11 C8 1.270(9) . ?
O19 C31 1.432(7) . ?
O19 B2 1.485(9) . ?
O22 C32 1.268(9) . ?
O3 C2 1.451(7) . ?
O3 B1 1.474(9) . ?
O18 C33 1.231(9) . ?
N2 C14 1.331(9) . ?
N2 C18 1.338(9) . ?
N6 C46 1.343(9) . ?
N6 C42 1.316(10) . ?
N5 C37 1.337(10) . ?
N5 C41 1.338(10) . ?
N4 C19 1.333(10) . ?
N4 C23 1.327(11) . ?
N8 C52 1.358(10) . ?
N8 C56 1.331(10) . ?
N1 C13 1.338(9) . ?
N1 C9 1.327(9) . ?
N7 C51 1.340(10) . ?
N7 C47 1.338(9) . ?
N3 C28 1.322(13) . ?
N3 C24 1.332(16) . ?
C16 C15 1.377(12) . ?
C16 C17 1.354(12) . ?
C14 C15 1.380(10) . ?
C50 C51 1.365(11) . ?
C50 C49 1.370(12) . ?
C5 C6 1.548(9) . ?
C34 C33 1.548(10) . ?
C34 C35 1.521(10) . ?
C19 C20 1.380(10) . ?
C1 C2 1.546(9) . ?
C2 C3 1.517(10) . ?
C44 C45 1.365(13) . ?
C44 C43 1.374(13) . ?
C46 C45 1.383(11) . ?
C52 C53 1.373(11) . ?
C7 C8 1.549(9) . ?
C7 C6 1.514(9) . ?
C21 C22 1.364(13) . ?
C21 C20 1.387(12) . ?
C13 C12 1.361(11) . ?
C10 C9 1.384(10) . ?
C10 C11 1.364(11) . ?
C37 C38 1.378(11) . ?
C42 C43 1.386(11) . ?
C11 C12 1.412(12) . ?
C36 C35 1.545(9) . ?
C38 C39 1.379(14) . ?
C48 C49 1.373(12) . ?
C48 C47 1.383(11) . ?
C53 C54 1.384(14) . ?
C54 C55 1.360(14) . ?
C39 C40 1.377(14) . ?
C28 C27 1.377(14) . ?
C22 C23 1.397(12) . ?
C55 C56 1.395(11) . ?
C26 C25 1.39(3) . ?
C26 C27 1.32(2) . ?
C25 C24 1.403(15) . ?
C31 C32 1.546(9) . ?
C31 C30 1.517(10) . ?
C3 C4 1.539(9) . ?
C30 C29 1.537(9) . ?
C41 C40 1.373(11) . ?
C18 C17 1.369(11) . ?
